data_4512630
loop_
_publ_author_name
'Tsang, Min Ying'
'Di Salvo, Florencia'
'Teixidor, Francesc'
'Vi\~nas, Clara'
'Planas, Jos\'e Giner'
'Choquesillo-Lazarte, Duane'
'Vanthuyne, Nicolas'

_publ_section_title
;
 Is Molecular Chirality Connected to Supramolecular Chirality? The
 Particular Case of Chiral 2-Pyridyl Alcohols
;
_journal_issue 2
_journal_name_full 'Crystal Growth &amp; Design'
_journal_page_first 935
_journal_paper_doi 10.1021/cg501748x
_journal_volume 15
_journal_year 2015
_chemical_absolute_configuration ad
_chemical_formula_moiety 'C8 H17 B10 N O'
_chemical_formula_sum 'C8 H17 B10 N O'
_chemical_formula_weight 251.33
_chemical_name_systematic
;
 ? 
;
_space_group_crystal_system orthorhombic
_space_group_IT_number 19
_space_group_name_Hall 'P 2ac 2ab'
_space_group_name_H-M_alt 'P 21 21 21'
_symmetry_space_group_name_Hall 'P 2ac 2ab'
_symmetry_space_group_name_H-M 'P 21 21 21'
_atom_sites_solution_hydrogens geom
_atom_sites_solution_primary direct
_atom_sites_solution_secondary difmap
_audit_creation_date 2014-04-14
_audit_creation_method
;
Olex2 1.2
(compiled 2014.03.20 svn.r2914 for OlexSys, GUI svn.r4816)
;
_cell_angle_alpha 90.00
_cell_angle_beta 90.00
_cell_angle_gamma 90.00
_cell_formula_units_Z 4
_cell_length_a 6.9607(2)
_cell_length_b 8.9631(3)
_cell_length_c 21.6081(7)
_cell_measurement_reflns_used 6032
_cell_measurement_temperature 100(2)
_cell_measurement_theta_max 66.55
_cell_measurement_theta_min 14.83
_cell_volume 1348.12(7)
_computing_cell_refinement 'Bruker Apex2, 2014'
_computing_data_collection 'Bruker Apex2, 2014'
_computing_data_reduction 'SAINT v8.34A (Bruker, 2013)'
_computing_molecular_graphics 'Olex2 (Dolomanov et al., 2009)'
_computing_publication_material 'Olex2 (Dolomanov et al., 2009)'
_computing_structure_refinement 'ShelXL-1997 (Sheldrick, 2008)'
_computing_structure_solution 'SHELXS-97 (Sheldrick, 2008)'
_diffrn_ambient_temperature 100.0
_diffrn_measured_fraction_theta_full 0.991
_diffrn_measured_fraction_theta_max 0.991
_diffrn_measurement_device_type 'Bruker D8 Venture'
_diffrn_measurement_method '\f and \w scans'
_diffrn_radiation_monochromator multilayer
_diffrn_radiation_type CuK\a
_diffrn_radiation_wavelength 1.54178
_diffrn_reflns_av_R_equivalents 0.0876
_diffrn_reflns_av_unetI/netI 0.0662
_diffrn_reflns_limit_h_max 7
_diffrn_reflns_limit_h_min -8
_diffrn_reflns_limit_k_max 10
_diffrn_reflns_limit_k_min -10
_diffrn_reflns_limit_l_max 25
_diffrn_reflns_limit_l_min -25
_diffrn_reflns_number 10973
_diffrn_reflns_theta_full 66.57
_diffrn_reflns_theta_max 66.57
_diffrn_reflns_theta_min 4.09
_diffrn_source 'high brilliance microfocus sealed tube'
_diffrn_standards_number 0
_exptl_absorpt_coefficient_mu 0.481
_exptl_absorpt_correction_T_max 0.7528
_exptl_absorpt_correction_T_min 0.3715
_exptl_absorpt_correction_type multi-scan
_exptl_absorpt_process_details
;
SADABS-2012/1 (Bruker,2012) was used for absorption correction. 
wR2(int) was 0.1594 before and 0.0913 after correction. The Ratio 
of minimum to maximum transmission is 0.4935. The \l/2 correction 
factor is 0.0000.
;
_exptl_crystal_colour colourless
_exptl_crystal_density_diffrn 1.238
_exptl_crystal_density_method 'not measured'
_exptl_crystal_description block
_exptl_crystal_F_000 520
_exptl_crystal_size_max 0.1
_exptl_crystal_size_mid 0.1
_exptl_crystal_size_min 0.06
_refine_diff_density_max 0.249
_refine_diff_density_min -0.256
_refine_diff_density_rms 0.064
_refine_ls_abs_structure_details 'Flack H D (1983), Acta Cryst. A39, 876-881'
_refine_ls_abs_structure_Flack 0.1(2)
_refine_ls_extinction_method none
_refine_ls_goodness_of_fit_ref 1.071
_refine_ls_hydrogen_treatment constr
_refine_ls_matrix_type full
_refine_ls_number_parameters 182
_refine_ls_number_reflns 2344
_refine_ls_number_restraints 0
_refine_ls_restrained_S_all 1.071
_refine_ls_R_factor_all 0.0456
_refine_ls_R_factor_gt 0.0452
_refine_ls_shift/su_max 0.000
_refine_ls_shift/su_mean 0.000
_refine_ls_structure_factor_coef Fsqd
_refine_ls_weighting_details 'calc w=1/[\s^2^(Fo^2^)+(0.0771P)^2^+0.1800P] where P=(Fo^2^+2Fc^2^)/3'
_refine_ls_weighting_scheme calc
_refine_ls_wR_factor_gt 0.1192
_refine_ls_wR_factor_ref 0.1199
_reflns_number_gt 2300
_reflns_number_total 2344
_reflns_threshold_expression >2sigma(I)
_cod_data_source_file cg501748x_si_002.cif
_cod_data_source_block S-3a
_cod_depositor_comments 'Adding full bibliography for 4512623--4512632.cif.'
_cod_database_code 4512630
_olex2_refinement_description
;
1. Fixed Uiso
 At 1.2 times of:
  All B(H) groups, All C(H) groups
 At 1.5 times of:
  All O(H) groups
2.a Ternary CH refined with riding coordinates:
 C12(H12)
2.b Aromatic/amide H refined with riding coordinates:
 C15(H15), C16(H16), C17(H17), C18(H18)
2.c Idealised tetrahedral OH refined as rotating group:
 O13(H13)
2.d Boron cage BH refined with riding coordinates:
 C2(H2), B2(H2A), B3(H3), B4(H4), B5(H5), B6(H6), B7(H7), B8(H8), B9(H9),
 B10(H10), B11(H11)
;

loop_
_symmetry_equiv_pos_as_xyz
'x, y, z'
'-x+1/2, -y, z+1/2'
'-x, y+1/2, -z+1/2'
'x+1/2, -y+1/2, -z'

loop_
_atom_site_label
_atom_site_type_symbol
_atom_site_fract_x
_atom_site_fract_y
_atom_site_fract_z
_atom_site_U_iso_or_equiv
_atom_site_adp_type
_atom_site_occupancy
_atom_site_calc_flag
_atom_site_refinement_flags_posn
C1 C 0.0816(2) 0.40236(18) 0.35995(7) 0.0158(4) Uani 1 d .
C2 C 0.0383(2) 0.5955(2) 0.47818(8) 0.0196(4) Uani 1 d .
H2 H 0.0231 0.6654 0.5209 0.024 Uiso 1 calc R
B2 B 0.0055(3) 0.5829(2) 0.35197(9) 0.0207(5) Uani 1 d .
H2A H -0.0300 0.6365 0.3066 0.025 Uiso 1 calc R
B3 B 0.2481(3) 0.5415(2) 0.37296(9) 0.0187(4) Uani 1 d .
H3 H 0.3718 0.5683 0.3417 0.022 Uiso 1 calc R
B4 B 0.2448(3) 0.3760(2) 0.41850(8) 0.0166(4) Uani 1 d .
H4 H 0.3659 0.2938 0.4169 0.020 Uiso 1 calc R
B5 B 0.0006(3) 0.3174(2) 0.42676(9) 0.0176(4) Uani 1 d .
H5 H -0.0380 0.1965 0.4308 0.021 Uiso 1 calc R
B6 B -0.1474(3) 0.4452(2) 0.38534(9) 0.0193(4) Uani 1 d .
H6 H -0.2830 0.4080 0.3621 0.023 Uiso 1 calc R
B7 B 0.1186(3) 0.6821(2) 0.41295(9) 0.0230(4) Uani 1 d .
H7 H 0.1568 0.8032 0.4094 0.028 Uiso 1 calc R
B8 B 0.2664(3) 0.5533(2) 0.45426(9) 0.0215(4) Uani 1 d .
H8 H 0.4016 0.5897 0.4780 0.026 Uiso 1 calc R
B9 B 0.1140(3) 0.4153(2) 0.48729(9) 0.0188(4) Uani 1 d .
H9 H 0.1495 0.3612 0.5326 0.023 Uiso 1 calc R
B10 B -0.1282(3) 0.4588(2) 0.46673(9) 0.0195(4) Uani 1 d .
H10 H -0.2513 0.4335 0.4984 0.023 Uiso 1 calc R
B11 B -0.1253(3) 0.6229(2) 0.42034(9) 0.0211(4) Uani 1 d .
H11 H -0.2464 0.7051 0.4214 0.025 Uiso 1 calc R
C12 C 0.0917(2) 0.30278(18) 0.30100(7) 0.0165(4) Uani 1 d .
H12 H -0.0392 0.2993 0.2820 0.020 Uiso 1 calc R
O13 O 0.14323(16) 0.15680(13) 0.31851(5) 0.0186(3) Uani 1 d .
H13 H 0.0608 0.0964 0.3052 0.028 Uiso 1 calc GR
C14 C 0.2323(2) 0.36179(17) 0.25258(7) 0.0166(4) Uani 1 d .
C15 C 0.4201(2) 0.31178(18) 0.25129(8) 0.0190(4) Uani 1 d .
H15 H 0.4639 0.2414 0.2810 0.023 Uiso 1 calc R
C16 C 0.5436(2) 0.36526(19) 0.20629(8) 0.0203(4) Uani 1 d .
H16 H 0.6741 0.3342 0.2053 0.024 Uiso 1 calc R
C17 C 0.4735(3) 0.4654(2) 0.16257(8) 0.0202(4) Uani 1 d .
H17 H 0.5537 0.5027 0.1305 0.024 Uiso 1 calc R
C18 C 0.2843(2) 0.5088(2) 0.16717(7) 0.0214(4) Uani 1 d .
H18 H 0.2362 0.5770 0.1373 0.026 Uiso 1 calc R
N19 N 0.1633(2) 0.46023(16) 0.21150(6) 0.0187(3) Uani 1 d .

loop_
_atom_site_aniso_label
_atom_site_aniso_U_11
_atom_site_aniso_U_22
_atom_site_aniso_U_33
_atom_site_aniso_U_23
_atom_site_aniso_U_13
_atom_site_aniso_U_12
C1 0.0162(8) 0.0103(7) 0.0208(8) 0.0019(6) 0.0002(6) 0.0017(7)
C2 0.0215(8) 0.0135(8) 0.0239(8) -0.0007(6) 0.0003(7) 0.0002(7)
B2 0.0268(11) 0.0119(9) 0.0235(9) 0.0017(8) 0.0022(8) 0.0044(8)
B3 0.0213(9) 0.0099(8) 0.0249(9) -0.0015(7) 0.0027(8) -0.0017(7)
B4 0.0178(9) 0.0106(9) 0.0214(9) -0.0008(7) -0.0028(7) -0.0006(7)
B5 0.0189(9) 0.0135(9) 0.0203(9) 0.0007(7) -0.0002(7) -0.0027(7)
B6 0.0161(9) 0.0184(10) 0.0234(9) -0.0003(8) -0.0002(8) 0.0030(7)
B7 0.0313(10) 0.0124(9) 0.0254(10) -0.0014(8) 0.0057(9) 0.0006(8)
B8 0.0224(9) 0.0164(9) 0.0255(10) -0.0046(8) 0.0011(8) -0.0023(8)
B9 0.0204(9) 0.0136(9) 0.0223(9) -0.0008(7) 0.0000(8) 0.0021(8)
B10 0.0190(9) 0.0172(9) 0.0224(9) 0.0007(8) 0.0015(8) 0.0008(8)
B11 0.0240(9) 0.0164(10) 0.0230(9) -0.0014(8) -0.0012(8) 0.0074(8)
C12 0.0183(8) 0.0102(8) 0.0209(8) 0.0000(6) -0.0018(7) 0.0003(6)
O13 0.0207(6) 0.0085(5) 0.0266(6) 0.0012(5) -0.0025(5) -0.0012(4)
C14 0.0214(8) 0.0089(7) 0.0194(8) -0.0039(6) -0.0017(7) 0.0004(7)
C15 0.0211(8) 0.0115(8) 0.0243(8) 0.0010(6) -0.0018(7) 0.0008(7)
C16 0.0193(8) 0.0155(9) 0.0260(9) -0.0028(7) 0.0007(7) 0.0013(7)
C17 0.0247(8) 0.0134(8) 0.0226(8) -0.0025(6) 0.0014(7) -0.0025(7)
C18 0.0265(9) 0.0168(8) 0.0208(8) 0.0007(7) 0.0008(7) -0.0016(8)
N19 0.0231(7) 0.0127(7) 0.0202(7) -0.0005(5) -0.0003(6) 0.0018(6)

loop_
_atom_type_symbol
_atom_type_description
_atom_type_scat_dispersion_real
_atom_type_scat_dispersion_imag
_atom_type_scat_source
C C 0.0181 0.0091 'International Tables Vol C Tables 4.2.6.8 and 6.1.1.4'
H H 0.0000 0.0000 'International Tables Vol C Tables 4.2.6.8 and 6.1.1.4'
B B 0.0090 0.0039 'International Tables Vol C Tables 4.2.6.8 and 6.1.1.4'
N N 0.0311 0.0180 'International Tables Vol C Tables 4.2.6.8 and 6.1.1.4'
O O 0.0492 0.0322 'International Tables Vol C Tables 4.2.6.8 and 6.1.1.4'

loop_
_geom_angle_atom_site_label_1
_geom_angle_atom_site_label_2
_geom_angle_atom_site_label_3
_geom_angle
B2 C1 B3 62.68(11)
B2 C1 B4 114.16(13)
B2 C1 B5 113.58(13)
B2 C1 B6 62.40(11)
B3 C1 B5 113.68(12)
B3 C1 B6 114.03(13)
B4 C1 B3 62.29(11)
B4 C1 B5 62.55(10)
B4 C1 B6 114.00(12)
B5 C1 B6 62.07(11)
C12 C1 B2 118.27(13)
C12 C1 B3 121.14(13)
C12 C1 B4 119.61(13)
C12 C1 B5 116.49(13)
C12 C1 B6 115.38(12)
B7 C2 B8 63.04(11)
B7 C2 B9 115.12(13)
B7 C2 B10 115.51(14)
B7 C2 B11 63.12(12)
B9 C2 B8 62.63(11)
B10 C2 B8 115.33(13)
B10 C2 B9 63.09(11)
B10 C2 B11 62.87(12)
B11 C2 B8 115.41(14)
B11 C2 B9 115.17(14)
C1 B2 B3 59.03(10)
C1 B2 B6 59.26(10)
C1 B2 B7 105.15(13)
C1 B2 B11 105.43(13)
B6 B2 B3 108.49(13)
B7 B2 B3 59.75(11)
B7 B2 B6 108.15(13)
B11 B2 B3 108.40(14)
B11 B2 B6 59.74(11)
B11 B2 B7 60.49(11)
C1 B3 B2 58.29(10)
C1 B3 B4 58.61(10)
C1 B3 B7 104.56(13)
C1 B3 B8 104.71(13)
B4 B3 B2 107.52(13)
B7 B3 B2 59.73(11)
B7 B3 B4 108.42(13)
B8 B3 B2 107.96(14)
B8 B3 B4 60.03(11)
B8 B3 B7 60.61(11)
C1 B4 B3 59.10(10)
C1 B4 B5 59.00(10)
C1 B4 B8 104.71(13)
C1 B4 B9 104.48(12)
B3 B4 B5 108.19(13)
B8 B4 B3 59.55(11)
B8 B4 B5 107.48(13)
B8 B4 B9 60.11(11)
B9 B4 B3 107.67(13)
B9 B4 B5 59.21(10)
C1 B5 B4 58.46(9)
C1 B5 B6 59.02(10)
C1 B5 B9 104.78(13)
C1 B5 B10 104.89(13)
B6 B5 B4 108.12(13)
B9 B5 B4 60.13(10)
B9 B5 B6 108.19(14)
B9 B5 B10 60.66(11)
B10 B5 B4 108.62(13)
B10 B5 B6 59.60(11)
C1 B6 B2 58.34(10)
C1 B6 B5 58.91(10)
C1 B6 B10 105.16(13)
C1 B6 B11 104.78(13)
B5 B6 B2 107.66(13)
B10 B6 B2 108.04(14)
B10 B6 B5 60.06(11)
B10 B6 B11 60.42(11)
B11 B6 B2 59.83(11)
B11 B6 B5 108.27(13)
C2 B7 B2 103.93(13)
C2 B7 B3 104.25(13)
C2 B7 B8 58.72(11)
C2 B7 B11 58.57(10)
B2 B7 B3 60.52(11)
B2 B7 B8 107.66(13)
B2 B7 B11 59.70(11)
B3 B7 B8 59.43(11)
B3 B7 B11 108.39(13)
B8 B7 B11 108.12(13)
C2 B8 B3 104.28(14)
C2 B8 B4 104.52(13)
C2 B8 B7 58.24(11)
C2 B8 B9 58.63(11)
B3 B8 B4 60.42(11)
B3 B8 B7 59.96(11)
B3 B8 B9 108.34(14)
B4 B8 B7 108.22(13)
B4 B8 B9 60.08(10)
B9 B8 B7 107.84(14)
C2 B9 B4 104.40(13)
C2 B9 B5 104.28(12)
C2 B9 B8 58.74(11)
C2 B9 B10 58.31(10)
B4 B9 B8 59.81(11)
B4 B9 B10 108.57(13)
B5 B9 B4 60.66(10)
B5 B9 B8 108.39(13)
B5 B9 B10 60.07(11)
B8 B9 B10 108.16(13)
C2 B10 B5 103.88(13)
C2 B10 B6 104.19(13)
C2 B10 B9 58.60(11)
C2 B10 B11 58.66(11)
B5 B10 B9 59.26(11)
B5 B10 B11 108.04(13)
B6 B10 B5 60.35(10)
B6 B10 B9 107.67(13)
B6 B10 B11 59.85(11)
B11 B10 B9 108.01(13)
C2 B11 B2 103.81(14)
C2 B11 B6 103.95(13)
C2 B11 B7 58.30(11)
C2 B11 B10 58.47(11)
B2 B11 B7 59.82(11)
B2 B11 B10 107.97(14)
B6 B11 B2 60.43(11)
B6 B11 B7 108.17(13)
B6 B11 B10 59.73(11)
B10 B11 B7 107.87(13)
O13 C12 C1 108.92(13)
O13 C12 C14 110.04(13)
C14 C12 C1 113.01(13)
C15 C14 C12 120.50(15)
N19 C14 C12 116.87(14)
N19 C14 C15 122.61(15)
C14 C15 C16 119.32(16)
C15 C16 C17 118.83(16)
C18 C17 C16 117.96(16)
N19 C18 C17 123.91(16)
C14 N19 C18 117.34(14)

loop_
_geom_bond_atom_site_label_1
_geom_bond_atom_site_label_2
_geom_bond_distance
C1 B2 1.712(3)
C1 B3 1.725(2)
C1 B4 1.717(2)
C1 B5 1.727(2)
C1 B6 1.729(2)
C1 C12 1.557(2)
C2 B7 1.703(3)
C2 B8 1.712(3)
C2 B9 1.710(3)
C2 B10 1.705(3)
C2 B11 1.708(3)
B2 B3 1.788(3)
B2 B6 1.782(3)
B2 B7 1.774(3)
B2 B11 1.772(3)
B3 B4 1.780(3)
B3 B7 1.774(3)
B3 B8 1.765(3)
B4 B5 1.787(2)
B4 B8 1.773(3)
B4 B9 1.778(3)
B5 B6 1.781(3)
B5 B9 1.762(3)
B5 B10 1.776(3)
B6 B10 1.768(3)
B6 B11 1.770(3)
B7 B8 1.786(3)
B7 B11 1.786(3)
B8 B9 1.779(3)
B9 B10 1.787(3)
B10 B11 1.780(3)
C12 O13 1.4084(19)
C12 C14 1.527(2)
C14 C15 1.382(2)
C14 N19 1.341(2)
C15 C16 1.384(2)
C16 C17 1.392(3)
C17 C18 1.376(3)
C18 N19 1.348(2)

loop_
_geom_hbond_atom_site_label_D
_geom_hbond_atom_site_label_H
_geom_hbond_atom_site_label_A
_geom_hbond_distance_DH
_geom_hbond_distance_HA
_geom_hbond_distance_DA
_geom_hbond_angle_DHA
_geom_hbond_site_symmetry_A
O13 H13 N19 0.84 2.01 2.842(2) 169.1 3_545
